data_7038601
loop_
_publ_author_name
'Dannenbauer, N.'
'Matthes, P. R.'
'M\"uller-Buschbaum, K'

_publ_section_title
;
 Luminescent coordination polymers for the VIS and NIR range constituting
 LnCl3 and 1,2-bis(4-pyridyl)ethane.
;
_journal_issue 15
_journal_name_full 'Dalton transactions (Cambridge, England : 2003)'
_journal_page_first 6529
_journal_page_last 6540
_journal_paper_doi 10.1039/c6dt00152a
_journal_volume 45
_journal_year 2016
_chemical_formula_moiety 'C24 H24 Cl3 N4 Pr, C3 H3 N S'
_chemical_formula_sum 'C27 H27 Cl3 N5 Pr S'
_chemical_formula_weight 700.88
_chemical_name_common PrCl3(dpa)2
_chemical_properties_physical 'Air-sensitive, Moisture-sensitive'
_space_group_crystal_system monoclinic
_space_group_IT_number 15
_space_group_name_Hall '-C 2yc'
_space_group_name_H-M_alt 'C 1 2/c 1'
_symmetry_Int_Tables_number 15
_symmetry_space_group_name_Hall '-C 2yc'
_symmetry_space_group_name_H-M 'C 1 2/c 1'
_audit_creation_date 2014-07-24
_audit_creation_method
;
Olex2 1.2
(compiled 2014.07.22 svn.r2960 for OlexSys, GUI svn.r4862)
;
_audit_update_record
;
2015-07-22 deposited with the CCDC.
2016-02-25 downloaded from the CCDC.
;
_cell_angle_alpha 90
_cell_angle_beta 108.312(1)
_cell_angle_gamma 90
_cell_formula_units_Z 8
_cell_length_a 35.8284(17)
_cell_length_b 9.2397(4)
_cell_length_c 18.6155(9)
_cell_measurement_reflns_used 9973
_cell_measurement_temperature 100
_cell_measurement_theta_max 28.145
_cell_measurement_theta_min 2.239
_cell_volume 5850.5(5)
_computing_cell_refinement 'SAINT v7.53A (Bruker, 2008)'
_computing_data_reduction 'SAINT v7.53A (Bruker, 2008)'
_computing_molecular_graphics 'Olex2 (Dolomanov et al., 2009)'
_computing_publication_material 'Olex2 (Dolomanov et al., 2009)'
_computing_structure_refinement 'olex2.refine (Bourhis et al., 2013)'
_diffrn_ambient_temperature 100.0
_diffrn_measured_fraction_theta_full 0.9988
_diffrn_measured_fraction_theta_max 0.9985
_diffrn_radiation_type 'Mo K\a'
_diffrn_radiation_wavelength 0.71073
_diffrn_reflns_av_R_equivalents 0.0478
_diffrn_reflns_av_unetI/netI 0.0388
_diffrn_reflns_limit_h_max 47
_diffrn_reflns_limit_h_min -42
_diffrn_reflns_limit_k_max 12
_diffrn_reflns_limit_k_min -12
_diffrn_reflns_limit_l_max 24
_diffrn_reflns_limit_l_min -24
_diffrn_reflns_number 38871
_diffrn_reflns_theta_full 28.3196
_diffrn_reflns_theta_max 28.32
_diffrn_reflns_theta_min 2.24
_exptl_absorpt_coefficient_mu 2.036
_exptl_absorpt_correction_T_max 0.7457
_exptl_absorpt_correction_T_min 0.6619
_exptl_absorpt_correction_type multi-scan
_exptl_absorpt_process_details
;
SADABS-2008/1 (Bruker,2008) was used for absorption correction.
wR2(int) was 0.0541 before and 0.0488 after correction.
The Ratio of minimum to maximum transmission is 0.8876.
The \l/2 correction factor is 0.0015.
;
_exptl_crystal_colour 'clear light colourless'
_exptl_crystal_colour_lustre clear
_exptl_crystal_colour_modifier light
_exptl_crystal_colour_primary colourless
_exptl_crystal_density_diffrn 1.5913
_exptl_crystal_description block
_exptl_crystal_F_000 2804.4599
_exptl_crystal_size_max 0.21
_exptl_crystal_size_mid 0.169
_exptl_crystal_size_min 0.149
_refine_diff_density_max 0.8270
_refine_diff_density_min -1.1515
_refine_diff_density_rms 0.1799
_refine_ls_d_res_high 0.7491
_refine_ls_d_res_low 9.0973
_refine_ls_goodness_of_fit_ref 1.0518
_refine_ls_hydrogen_treatment constr
_refine_ls_matrix_type full
_refine_ls_number_constraints 50
_refine_ls_number_parameters 333
_refine_ls_number_reflns 7282
_refine_ls_number_restraints 0
_refine_ls_restrained_S_all 1.0518
_refine_ls_R_factor_all 0.0456
_refine_ls_R_factor_gt 0.0274
_refine_ls_shift/su_max 0.0000
_refine_ls_shift/su_mean 0.0000
_refine_ls_structure_factor_coef Fsqd
_refine_ls_weighting_details 'w=1/[\s^2^(Fo^2^)+(0.0271P)^2^+10.8795P] where P=(Fo^2^+2Fc^2^)/3'
_refine_ls_weighting_scheme calc
_refine_ls_wR_factor_gt 0.0578
_refine_ls_wR_factor_ref 0.0664
_reflns_Friedel_coverage 0.0
_reflns_limit_h_max 45
_reflns_limit_h_min -47
_reflns_limit_k_max 12
_reflns_limit_k_min 0
_reflns_limit_l_max 24
_reflns_limit_l_min 0
_reflns_number_gt 5737
_reflns_number_total 7282
_reflns_threshold_expression I>=2u(I)
_cod_data_source_file c6dt00152a2.cif
_cod_data_source_block Pr_dpa
_cod_depositor_comments 'Adding full bibliography for 7038597--7038603.cif.'
_cod_database_code 7038601
_olex2_refinement_description
;
1. Fixed Uiso
 At 1.2 times of:
  All C(H) groups, All C(H,H) groups
2.a Secondary CH2 refined with riding coordinates:
 C24(H24a,H24b), C18(H18a,H18b), C12(H12a,H12b), C6(H6a,H6b)
2.b Aromatic/amide H refined with riding coordinates:
 C20(H20), C19(H19), C13(H13), C11(H11), C22(H22), C16(H16), C17(H17),
 C23(H23), C14(H14), C8(H8), C10(H10), C2(H2), C7(H7), C1(H1), C4(H4), C5(H5),
 C27(H27), C26(H26), C25(H25)
;
_olex2_submission_special_instructions 'No special instructions were received'

loop_
_space_group_symop_id
_space_group_symop_operation_xyz
1 x,y,z
2 -x,y,-z+1/2
3 -x,-y,-z
4 x,-y,z-1/2
5 x+1/2,y+1/2,z
6 -x+1/2,y+1/2,-z+1/2
7 -x+1/2,-y+1/2,-z
8 x+1/2,-y+1/2,z-1/2

loop_
_atom_site_label
_atom_site_type_symbol
_atom_site_fract_x
_atom_site_fract_y
_atom_site_fract_z
_atom_site_U_iso_or_equiv
_atom_site_adp_type
_atom_site_occupancy
_atom_site_refinement_flags_posn
Pr1 Pr 0.134748(4) 0.436429(17) 0.384428(8) 0.01181(5) Uani 1.000000 .
Cl1 Cl 0.07541(2) 0.31454(8) 0.42564(4) 0.01709(14) Uani 1.000000 .
Cl2 Cl 0.15025(2) 0.18411(8) 0.32472(4) 0.01936(15) Uani 1.000000 .
Cl3 Cl 0.18510(2) 0.59186(8) 0.33231(4) 0.02093(16) Uani 1.000000 .
N4 N 0.08811(7) 0.4488(3) 0.24371(12) 0.0157(5) Uani 1.000000 .
N2 N 0.16114(7) 0.6174(3) 0.50125(12) 0.0154(5) Uani 1.000000 .
N3 N 0.08793(7) 0.6669(3) 0.36213(12) 0.0152(5) Uani 1.000000 .
C21 C 0.03988(8) 0.4437(3) 0.09235(14) 0.0144(5) Uani 1.000000 .
C20 C 0.06733(8) 0.5531(3) 0.11920(15) 0.0169(6) Uani 1.000000 .
H20 H 0.07013(8) 0.6281(3) 0.08641(15) 0.0203(7) Uiso 1.000000 R
C19 C 0.09061(8) 0.5514(3) 0.19442(15) 0.0180(6) Uani 1.000000 .
H19 H 0.10930(8) 0.6267(3) 0.21196(15) 0.0215(7) Uiso 1.000000 R
C13 C 0.10087(8) 0.7998(3) 0.35367(15) 0.0170(6) Uani 1.000000 .
H13 H 0.12815(8) 0.8128(3) 0.36131(15) 0.0203(7) Uiso 1.000000 R
N1 N 0.18098(8) 0.3070(3) 0.50671(13) 0.0263(6) Uani 1.000000 .
C11 C 0.15066(8) 0.5862(3) 0.56274(15) 0.0162(6) Uani 1.000000 .
H11 H 0.12943(8) 0.5211(3) 0.55735(15) 0.0195(7) Uiso 1.000000 R
C22 C 0.03674(9) 0.3390(3) 0.14332(15) 0.0213(7) Uani 1.000000 .
H22 H 0.01798(9) 0.2634(3) 0.12748(15) 0.0256(8) Uiso 1.000000 R
C16 C 0.02329(8) 0.7679(3) 0.33614(15) 0.0157(6) Uani 1.000000 .
H16 H -0.00344(8) 0.7536(3) 0.33299(15) 0.0188(7) Uiso 1.000000 R
C17 C 0.04935(8) 0.6533(3) 0.35374(14) 0.0154(6) Uani 1.000000 .
H17 H 0.03958(8) 0.5603(3) 0.36024(14) 0.0184(7) Uiso 1.000000 R
C23 C 0.06113(9) 0.3453(3) 0.21761(16) 0.0216(7) Uani 1.000000 .
H23 H 0.05857(9) 0.2723(3) 0.25173(16) 0.0259(8) Uiso 1.000000 R
C24 C 0.01481(8) 0.4380(3) 0.01030(14) 0.0171(6) Uani 1.000000 .
H24a H 0.03200(8) 0.4429(3) -0.02216(14) 0.0205(7) Uiso 1.000000 R
H24b H 0.00054(8) 0.3447(3) 0.00026(14) 0.0205(7) Uiso 1.000000 R
C14 C 0.07621(8) 0.9201(3) 0.33420(15) 0.0169(6) Uani 1.000000 .
H14 H 0.08663(8) 1.0124(3) 0.32855(15) 0.0203(7) Uiso 1.000000 R
C8 C 0.20989(9) 0.7782(3) 0.57863(15) 0.0184(6) Uani 1.000000 .
H8 H 0.23011(9) 0.8468(3) 0.58181(15) 0.0221(7) Uiso 1.000000 R
C15 C 0.03619(8) 0.9035(3) 0.32312(15) 0.0149(6) Uani 1.000000 .
C9 C 0.20006(8) 0.7419(3) 0.64275(14) 0.0131(5) Uani 1.000000 .
C10 C 0.16930(8) 0.6443(3) 0.63376(15) 0.0173(6) Uani 1.000000 .
H10 H 0.16115(8) 0.6177(3) 0.67583(15) 0.0208(7) Uiso 1.000000 R
C3 C 0.22835(9) 0.2266(3) 0.65246(16) 0.0199(6) Uani 1.000000 .
C18 C 0.00834(9) 1.0279(3) 0.29383(15) 0.0160(6) Uani 1.000000 .
H18a H -0.01368(9) 1.0215(3) 0.31515(15) 0.0191(7) Uiso 1.000000 R
H18b H 0.02233(9) 1.1202(3) 0.31107(15) 0.0191(7) Uiso 1.000000 R
C2 C 0.24271(9) 0.3125(4) 0.60646(16) 0.0257(7) Uani 1.000000 .
H2 H 0.26912(9) 0.3458(4) 0.62379(16) 0.0309(9) Uiso 1.000000 R
C7 C 0.18999(9) 0.7139(3) 0.50967(15) 0.0196(6) Uani 1.000000 .
H7 H 0.19725(9) 0.7398(3) 0.46649(15) 0.0235(8) Uiso 1.000000 R
C1 C 0.21850(10) 0.3499(4) 0.53491(16) 0.0268(8) Uani 1.000000 .
H1 H 0.22905(10) 0.4091(4) 0.50427(16) 0.0322(9) Uiso 1.000000 R
C4 C 0.18978(10) 0.1796(4) 0.62268(19) 0.0337(9) Uani 1.000000 .
H4 H 0.17860(10) 0.1193(4) 0.65184(19) 0.0405(11) Uiso 1.000000 R
C5 C 0.16759(11) 0.2209(4) 0.5503(2) 0.0385(10) Uani 1.000000 .
H5 H 0.14142(11) 0.1858(4) 0.5308(2) 0.0462(12) Uiso 1.000000 R
C12 C 0.22297(8) 0.8004(3) 0.71951(14) 0.0155(6) Uani 1.000000 .
H12a H 0.24094(8) 0.8778(3) 0.71377(14) 0.0186(7) Uiso 1.000000 R
H12b H 0.20465(8) 0.8428(3) 0.74398(14) 0.0186(7) Uiso 1.000000 R
C6 C 0.25320(9) 0.1792(3) 0.73077(15) 0.0194(6) Uani 1.000000 .
H6a H 0.23574(9) 0.1357(3) 0.75687(15) 0.0233(8) Uiso 1.000000 R
H6b H 0.27158(9) 0.1029(3) 0.72552(15) 0.0233(8) Uiso 1.000000 R
S1 S 0.09003(3) 0.88850(10) 0.53693(5) 0.0304(2) Uani 1.000000 .
N5 N 0.04892(9) 1.0775(3) 0.57811(15) 0.0316(7) Uani 1.000000 .
C27 C 0.10515(10) 0.9418(4) 0.62947(17) 0.0276(7) Uani 1.000000 .
H27 H 0.12776(10) 0.9064(4) 0.66740(17) 0.0331(9) Uiso 1.000000 R
C26 C 0.08025(10) 1.0413(4) 0.64039(17) 0.0275(7) Uani 1.000000 .
H26 H 0.08399(10) 1.0845(4) 0.68846(17) 0.0330(9) Uiso 1.000000 R
C25 C 0.05117(10) 1.0039(4) 0.52031(18) 0.0283(7) Uani 1.000000 .
H25 H 0.03228(10) 1.0138(4) 0.47162(18) 0.0340(9) Uiso 1.000000 R

loop_
_atom_site_aniso_label
_atom_site_aniso_U_11
_atom_site_aniso_U_22
_atom_site_aniso_U_33
_atom_site_aniso_U_12
_atom_site_aniso_U_13
_atom_site_aniso_U_23
Pr1 0.00958(8) 0.01707(8) 0.00580(7) 0.00010(6) -0.00187(5) -0.00088(6)
Cl1 0.0161(4) 0.0192(3) 0.0152(3) 0.0004(3) 0.0038(3) 0.0029(3)
Cl2 0.0154(4) 0.0231(4) 0.0177(3) -0.0005(3) 0.0025(3) -0.0066(3)
Cl3 0.0163(4) 0.0315(4) 0.0155(3) -0.0060(3) 0.0057(3) -0.0035(3)
N4 0.0159(12) 0.0200(12) 0.0089(10) 0.0018(10) 0.0005(9) -0.0000(10)
N2 0.0150(13) 0.0179(12) 0.0104(10) 0.0006(10) -0.0001(9) -0.0018(9)
N3 0.0159(13) 0.0196(12) 0.0077(10) 0.0024(10) 0.0002(9) 0.0002(9)
C21 0.0124(14) 0.0201(14) 0.0079(11) 0.0025(12) -0.0010(10) -0.0002(11)
C20 0.0150(14) 0.0217(15) 0.0111(12) 0.0004(12) -0.0000(10) 0.0040(12)
C19 0.0153(15) 0.0194(14) 0.0145(13) -0.0026(12) -0.0020(11) -0.0013(12)
C13 0.0115(14) 0.0251(15) 0.0126(12) -0.0017(12) 0.0013(10) -0.0016(12)
N1 0.0308(16) 0.0220(13) 0.0137(12) 0.0078(12) -0.0107(11) -0.0025(11)
C11 0.0107(14) 0.0222(15) 0.0128(12) -0.0022(11) -0.0007(10) -0.0053(11)
C22 0.0188(16) 0.0259(16) 0.0138(13) -0.0093(13) -0.0029(11) -0.0005(12)
C16 0.0137(15) 0.0213(14) 0.0116(12) 0.0007(11) 0.0034(11) 0.0019(11)
C17 0.0193(16) 0.0175(14) 0.0083(12) -0.0004(11) 0.0030(11) 0.0016(11)
C23 0.0212(17) 0.0286(17) 0.0117(13) -0.0064(13) 0.0005(12) 0.0063(12)
C24 0.0177(15) 0.0218(14) 0.0072(11) -0.0010(12) -0.0026(10) -0.0021(12)
C14 0.0168(15) 0.0188(15) 0.0119(12) -0.0055(12) -0.0001(10) 0.0012(11)
C8 0.0197(16) 0.0199(15) 0.0131(13) -0.0066(12) 0.0015(11) -0.0015(11)
C15 0.0160(15) 0.0179(14) 0.0097(12) -0.0005(11) 0.0024(10) -0.0044(10)
C9 0.0128(14) 0.0135(13) 0.0088(12) 0.0029(11) -0.0026(10) -0.0014(10)
C10 0.0158(15) 0.0236(15) 0.0122(13) -0.0025(12) 0.0039(11) -0.0025(11)
C3 0.0207(16) 0.0173(14) 0.0146(13) 0.0071(12) -0.0046(11) -0.0023(11)
C18 0.0184(16) 0.0147(13) 0.0145(13) -0.0000(11) 0.0049(11) -0.0027(10)
C2 0.0167(17) 0.0408(19) 0.0167(14) 0.0091(14) 0.0009(12) 0.0019(14)
C7 0.0226(17) 0.0231(15) 0.0099(12) -0.0042(12) 0.0004(11) 0.0011(11)
C1 0.0242(18) 0.043(2) 0.0129(14) 0.0160(15) 0.0055(12) 0.0052(14)
C4 0.030(2) 0.0242(17) 0.0307(18) -0.0060(15) -0.0136(14) 0.0115(15)
C5 0.033(2) 0.0239(17) 0.0355(19) -0.0053(15) -0.0219(16) 0.0092(15)
C12 0.0159(15) 0.0167(14) 0.0099(12) -0.0019(11) -0.0017(10) -0.0019(11)
C6 0.0192(16) 0.0178(14) 0.0141(13) 0.0014(12) -0.0051(11) 0.0016(12)
S1 0.0378(5) 0.0327(4) 0.0200(4) 0.0112(4) 0.0081(3) -0.0011(3)
N5 0.0331(17) 0.0377(17) 0.0249(14) 0.0067(14) 0.0102(12) -0.0034(13)
C27 0.0229(17) 0.0375(19) 0.0192(15) -0.0013(15) 0.0018(12) 0.0034(15)
C26 0.0314(19) 0.0333(19) 0.0177(14) -0.0098(15) 0.0075(13) -0.0078(14)
C25 0.031(2) 0.0350(18) 0.0169(15) 0.0061(15) 0.0052(13) 0.0015(14)

loop_
_atom_type_symbol
_atom_type_scat_dispersion_real
_atom_type_scat_dispersion_imag
_atom_type_scat_Cromer_Mann_a1
_atom_type_scat_Cromer_Mann_a2
_atom_type_scat_Cromer_Mann_a3
_atom_type_scat_Cromer_Mann_a4
_atom_type_scat_Cromer_Mann_b1
_atom_type_scat_Cromer_Mann_b2
_atom_type_scat_Cromer_Mann_b3
_atom_type_scat_Cromer_Mann_b4
_atom_type_scat_Cromer_Mann_c
_atom_type_scat_source
_atom_type_scat_dispersion_source
Pr -0.09076 2.91177 22.04400 19.66970 12.38560 2.82428 2.77393 0.22209 16.76690 143.64400 2.05830001831 'International Tables Volume C Table 6.1.1.4 (pp. 500-502)' 'Henke, Gullikson and Davis, At. Data and Nucl. Data Tables, 1993, 54, 2'
C 0.00347 0.00161 2.31000 1.02000 1.58860 0.86500 20.84390 10.20750 0.56870 51.65120 0.215599998832 'International Tables Volume C Table 6.1.1.4 (pp. 500-502)' 'Henke, Gullikson and Davis, At. Data and Nucl. Data Tables, 1993, 54, 2'
Cl 0.14873 0.16029 11.46040 7.19640 6.25560 1.64550 0.01040 1.16620 18.51940 47.77840 -9.55739974976 'International Tables Volume C Table 6.1.1.4 (pp. 500-502)' 'Henke, Gullikson and Davis, At. Data and Nucl. Data Tables, 1993, 54, 2'
H 0.00000 0.00000 0.49300 0.32291 0.14019 0.04081 10.51090 26.12570 3.14236 57.79970 0.0030380000826 'International Tables Volume C Table 6.1.1.4 (pp. 500-502)' 'Henke, Gullikson and Davis, At. Data and Nucl. Data Tables, 1993, 54, 2'
N 0.00653 0.00323 12.21260 3.13220 2.01250 1.16630 0.00570 9.89330 28.99750 0.58260 -11.5290002823 'International Tables Volume C Table 6.1.1.4 (pp. 500-502)' 'Henke, Gullikson and Davis, At. Data and Nucl. Data Tables, 1993, 54, 2'
S 0.12424 0.12443 6.90530 5.20340 1.43790 1.58630 1.46790 22.21510 0.25360 56.17200 0.866900026798 'International Tables Volume C Table 6.1.1.4 (pp. 500-502)' 'Henke, Gullikson and Davis, At. Data and Nucl. Data Tables, 1993, 54, 2'

loop_
_geom_angle_atom_site_label_1
_geom_angle_atom_site_label_2
_geom_angle_atom_site_label_3
_geom_angle
_geom_angle_site_symmetry_1
Cl2 Pr1 Cl1 92.20(2) .
Cl3 Pr1 Cl1 170.57(2) .
Cl3 Pr1 Cl2 93.65(2) .
N4 Pr1 Cl1 89.47(5) .
N4 Pr1 Cl2 77.12(5) .
N4 Pr1 Cl3 84.64(5) .
N2 Pr1 Cl1 97.91(6) .
N2 Pr1 Cl2 143.70(5) .
N2 Pr1 Cl3 81.64(6) .
N2 Pr1 N4 137.36(7) .
N3 Pr1 Cl1 82.25(5) .
N3 Pr1 Cl2 145.43(5) .
N3 Pr1 Cl3 88.74(5) .
N3 Pr1 N4 68.77(7) .
N3 Pr1 N2 70.76(7) .
N1 Pr1 Cl1 84.47(7) .
N1 Pr1 Cl2 79.08(6) .
N1 Pr1 Cl3 103.90(7) .
N1 Pr1 N4 155.18(8) .
N1 Pr1 N2 67.43(7) .
N1 Pr1 N3 133.63(7) .
C19 N4 Pr1 123.64(18) .
C23 N4 Pr1 119.40(18) .
C23 N4 C19 116.9(2) .
C11 N2 Pr1 115.93(18) .
C7 N2 Pr1 125.19(18) .
C7 N2 C11 117.1(2) .
C13 N3 Pr1 121.85(19) .
C17 N3 Pr1 121.14(18) .
C17 N3 C13 116.9(2) .
C22 C21 C20 117.6(2) .
C24 C21 C20 121.2(3) .
C24 C21 C22 121.2(3) .
C19 C20 C21 119.2(3) .
C20 C19 N4 123.4(3) .
C14 C13 N3 123.2(3) .
C1 N1 Pr1 118.9(2) .
C5 N1 Pr1 123.2(2) .
C5 N1 C1 116.6(3) .
C10 C11 N2 123.3(3) .
C23 C22 C21 119.6(3) .
C15 C16 C17 119.9(3) .
C16 C17 N3 123.3(3) .
C22 C23 N4 123.3(3) .
C24 C24 C21 111.9(3) 3_565
C15 C14 C13 119.3(3) .
C7 C8 C9 119.7(3) .
C14 C15 C16 117.4(3) .
C18 C15 C16 122.3(3) .
C18 C15 C14 120.2(3) .
C10 C9 C8 117.3(2) .
C12 C9 C8 121.3(3) .
C12 C9 C10 121.4(2) .
C9 C10 C11 119.4(3) .
C4 C3 C2 116.8(3) .
C6 C3 C2 122.8(3) .
C6 C3 C4 120.3(3) .
C18 C18 C15 111.9(2) 2
C1 C2 C3 119.8(3) .
C8 C7 N2 123.1(3) .
C2 C1 N1 123.4(3) .
C5 C4 C3 119.8(3) .
C4 C5 N1 123.5(3) .
C6 C12 C9 110.2(2) 6_556
C12 C6 C3 114.7(2) 6_546
C25 S1 C27 89.13(16) .
C25 N5 C26 108.9(3) .
C26 C27 S1 109.6(2) .
C27 C26 N5 116.4(3) .
N5 C25 S1 116.0(2) .

loop_
_geom_bond_atom_site_label_1
_geom_bond_atom_site_label_2
_geom_bond_distance
_geom_bond_site_symmetry_2
Pr1 Cl1 2.7206(7) .
Pr1 Cl2 2.7142(7) .
Pr1 Cl3 2.7127(7) .
Pr1 N4 2.630(2) .
Pr1 N2 2.670(2) .
Pr1 N3 2.661(2) .
Pr1 N1 2.643(2) .
N4 C19 1.341(4) .
N4 C23 1.338(4) .
N2 C11 1.343(4) .
N2 C7 1.336(4) .
N3 C13 1.339(4) .
N3 C17 1.347(4) .
C21 C20 1.389(4) .
C21 C22 1.384(4) .
C21 C24 1.510(3) .
C20 C19 1.387(4) .
C13 C14 1.395(4) .
N1 C1 1.340(4) .
N1 C5 1.329(5) .
C11 C10 1.388(4) .
C22 C23 1.386(4) .
C16 C17 1.381(4) .
C16 C15 1.383(4) .
C24 C24 1.526(6) 3_565
C14 C15 1.392(4) .
C8 C9 1.388(4) .
C8 C7 1.391(4) .
C15 C18 1.507(4) .
C9 C10 1.393(4) .
C9 C12 1.507(3) .
C3 C2 1.380(5) .
C3 C4 1.387(4) .
C3 C6 1.514(4) .
C18 C18 1.552(5) 2
C2 C1 1.386(4) .
C4 C5 1.385(4) .
C12 C6 1.531(4) 6_556
S1 C27 1.708(3) .
S1 C25 1.703(4) .
N5 C26 1.378(4) .
N5 C25 1.296(4) .
C27 C26 1.340(5) .
